data_4133620
loop_
_publ_author_name
'Regnier, Vianney'
'Romero, Erik A.'
'Molton, Florian'
'Jazzar, Rodolphe'
'Bertrand, Guy'
'Martin, David'

_publ_section_title
;
 What Are the Radical Intermediates in Oxidative N-Heterocyclic Carbene
 Organocatalysis?
;
_journal_issue 2
_journal_name_full 'Journal of the American Chemical Society'
_journal_page_first 1109
_journal_page_last 1117
_journal_paper_doi 10.1021/jacs.8b11824
_journal_volume 141
_journal_year 2019
_chemical_formula_moiety 'Cl, C36 H45 N2 O'
_chemical_formula_sum 'C36 H45 Cl N2 O'
_chemical_formula_weight 557.19
_space_group_crystal_system triclinic
_space_group_IT_number 2
_space_group_name_Hall '-P 1'
_space_group_name_H-M_alt 'P -1'
_atom_sites_solution_hydrogens geom
_audit_creation_date 2018-07-20
_audit_creation_method
;
Olex2 1.2-beta
(compiled 2018.05.29 svn.r3508 for OlexSys, GUI svn.r5506)
;
_cell_angle_alpha 92.005(5)
_cell_angle_beta 110.621(5)
_cell_angle_gamma 115.023(5)
_cell_formula_units_Z 2
_cell_length_a 10.6660(18)
_cell_length_b 12.0616(19)
_cell_length_c 15.045(3)
_cell_measurement_reflns_used 2037
_cell_measurement_temperature 100.15
_cell_measurement_theta_max 68.16
_cell_measurement_theta_min 4.14
_cell_volume 1602.4(5)
_computing_cell_refinement 'SAINT v8.34A (Bruker, 2013)'
_computing_data_collection 'APEX2 v2014.9-0 (Bruker, 2014)'
_computing_data_reduction 'SAINT v8.34A (Bruker, 2013)'
_computing_molecular_graphics 'Olex2 (Dolomanov et al., 2009)'
_computing_publication_material 'Olex2 (Dolomanov et al., 2009)'
_computing_structure_refinement 'XL (Sheldrick, 2008)'
_computing_structure_solution 'ShelXT (Sheldrick, 2008)'
_diffrn_ambient_temperature 100.15
_diffrn_detector 'Bruker APEX-II CCD'
_diffrn_detector_area_resol_mean 7.9
_diffrn_detector_type 'CCD Area Detector'
_diffrn_measured_fraction_theta_full 0.983
_diffrn_measured_fraction_theta_max 0.980
_diffrn_measurement_device 'Kappa Four-Circle Diffractometer'
_diffrn_measurement_device_type 'Bruker APEX II Ultra'
_diffrn_measurement_method '\w and \f scans'
_diffrn_radiation_monochromator 'Double Bounce Multilayer Mirrors'
_diffrn_radiation_probe x-ray
_diffrn_radiation_type CuK\a
_diffrn_radiation_wavelength 1.54178
_diffrn_reflns_av_R_equivalents 0.0424
_diffrn_reflns_av_unetI/netI 0.0316
_diffrn_reflns_Laue_measured_fraction_full 0.983
_diffrn_reflns_Laue_measured_fraction_max 0.980
_diffrn_reflns_limit_h_max 12
_diffrn_reflns_limit_h_min -12
_diffrn_reflns_limit_k_max 14
_diffrn_reflns_limit_k_min -14
_diffrn_reflns_limit_l_max 17
_diffrn_reflns_limit_l_min -18
_diffrn_reflns_number 28343
_diffrn_reflns_point_group_measured_fraction_full 0.983
_diffrn_reflns_point_group_measured_fraction_max 0.980
_diffrn_reflns_theta_full 67.679
_diffrn_reflns_theta_max 68.659
_diffrn_reflns_theta_min 3.215
_diffrn_source 'Micro Focus Rotating Anode'
_diffrn_source_type 'Bruker FR-591'
_diffrn_standards_number 0
_exptl_absorpt_coefficient_mu 1.268
_exptl_absorpt_correction_T_max 0.5210
_exptl_absorpt_correction_T_min 0.4328
_exptl_absorpt_correction_type multi-scan
_exptl_absorpt_process_details
'SADABS-2016/2 (Bruker,2016/2) was used for absorption correction. wR2(int) was 0.0752 before and 0.0599 after correction. The Ratio of minimum to maximum transmission is 0.8307. The \l/2 correction factor is Not present.'
_exptl_crystal_colour 'clear yellow'
_exptl_crystal_colour_lustre clear
_exptl_crystal_colour_primary yellow
_exptl_crystal_density_diffrn 1.155
_exptl_crystal_description block
_exptl_crystal_F_000 600
_exptl_crystal_size_max 0.23
_exptl_crystal_size_mid 0.2
_exptl_crystal_size_min 0.15
_refine_diff_density_max 0.474
_refine_diff_density_min -0.277
_refine_diff_density_rms 0.040
_refine_ls_extinction_method none
_refine_ls_goodness_of_fit_ref 1.053
_refine_ls_hydrogen_treatment constr
_refine_ls_matrix_type full
_refine_ls_number_parameters 369
_refine_ls_number_reflns 5806
_refine_ls_number_restraints 0
_refine_ls_restrained_S_all 1.053
_refine_ls_R_factor_all 0.0378
_refine_ls_R_factor_gt 0.0362
_refine_ls_shift/su_max 0.001
_refine_ls_shift/su_mean 0.000
_refine_ls_structure_factor_coef Fsqd
_refine_ls_weighting_details 'w=1/[\s^2^(Fo^2^)+(0.0485P)^2^+0.5552P] where P=(Fo^2^+2Fc^2^)/3'
_refine_ls_weighting_scheme calc
_refine_ls_wR_factor_gt 0.0972
_refine_ls_wR_factor_ref 0.0987
_reflns_Friedel_coverage 0.000
_reflns_number_gt 5476
_reflns_number_total 5806
_reflns_threshold_expression 'I > 2\s(I)'
_cod_data_source_file ja8b11824_si_002.cif
_cod_data_source_block 2a_cation
_cod_depositor_comments
;
The following automatic conversions were performed:

data item '_diffrn_radiation_probe' value 'X-ray' was changed to
'x-ray' in accordance with the
/home/saulius/struct/COD-crude-data/automatic-downloads/DataCite-retrospective/ACS/depositions/lib/dictionaries/cif_core.dic
dictionary named 'cif_core.dic' version 2.4.2 last updated on
2011-04-26.

Automatic conversion script
Id: cif_fix_values 6909 2019-04-08 15:41:33Z antanas 
;
_cod_database_code 4133620
_shelx_shelxl_version_number 2016/6
_shelx_space_group_comment
;
The symmetry employed for this shelxl refinement is uniquely defined
by the following loop, which should always be used as a source of
symmetry information in preference to the above space-group names.
They are only intended as comments.
;
_shelx_estimated_absorpt_t_max 0.833
_shelx_estimated_absorpt_t_min 0.759
_olex2_refinement_description
;
1. Fixed Uiso
 At 1.2 times of:
  All C(H) groups, All C(H,H) groups
 At 1.5 times of:
  All C(H,H,H) groups
2.a Ternary CH refined with riding coordinates:
 C31(H31), C34(H34), C19(H19), C22(H22)
2.b Secondary CH2 refined with riding coordinates:
 C11(H11A,H11B), C12(H12A,H12B)
2.c Aromatic/amide H refined with riding coordinates:
 C4(H4), C6(H6), C27(H27), C29(H29), C3(H3), C10(H10), C7(H7), C15(H15),
 C8(H8), C17(H17), C28(H28), C9(H9), C16(H16)
2.d Idealised Me refined as rotating group:
 C23(H23A,H23B,H23C), C36(H36A,H36B,H36C), C35(H35A,H35B,H35C), C20(H20A,H20B,
 H20C), C33(H33A,H33B,H33C), C24(H24A,H24B,H24C), C21(H21A,H21B,H21C), C32(H32A,
 H32B,H32C)
;
_olex2_submission_special_instructions 'No special instructions were received'

loop_
_space_group_symop_operation_xyz
'x, y, z'
'-x, -y, -z'

loop_
_atom_site_label
_atom_site_type_symbol
_atom_site_fract_x
_atom_site_fract_y
_atom_site_fract_z
_atom_site_U_iso_or_equiv
_atom_site_adp_type
_atom_site_occupancy
_atom_site_site_symmetry_order
_atom_site_calc_flag
_atom_site_refinement_flags_posn
Cl1 Cl 0.90791(3) 0.59456(3) 0.63609(2) 0.02917(10) Uani 1 1 d .
O1 O 0.38197(10) 0.22220(8) 0.14131(6) 0.0244(2) Uani 1 1 d .
N1 N 0.71134(11) 0.44956(9) 0.27567(7) 0.0187(2) Uani 1 1 d .
N2 N 0.66112(11) 0.28248(9) 0.34004(7) 0.0193(2) Uani 1 1 d .
C13 C 0.69142(13) 0.52747(11) 0.20612(8) 0.0194(2) Uani 1 1 d .
C5 C 0.75920(15) 0.17812(11) 0.05565(9) 0.0243(3) Uani 1 1 d .
C1 C 0.63118(13) 0.32724(11) 0.26092(8) 0.0172(2) Uani 1 1 d .
C18 C 0.79843(14) 0.57719(12) 0.16570(9) 0.0232(3) Uani 1 1 d .
C14 C 0.57078(14) 0.55590(11) 0.18655(9) 0.0215(3) Uani 1 1 d .
C4 C 0.70578(14) 0.22097(11) 0.12016(9) 0.0230(3) Uani 1 1 d .
H4 H 0.778451 0.268372 0.183497 0.028 Uiso 1 1 calc R
C31 C 0.36968(15) 0.21137(12) 0.35186(9) 0.0248(3) Uani 1 1 d .
H31 H 0.411003 0.274053 0.314686 0.030 Uiso 1 1 calc R
C30 C 0.43763(14) 0.12198(12) 0.35638(8) 0.0213(3) Uani 1 1 d .
C6 C 0.67158(16) 0.12948(12) -0.04412(10) 0.0285(3) Uani 1 1 d .
H6 H 0.573377 0.123452 -0.072070 0.034 Uiso 1 1 calc R
C27 C 0.56410(15) -0.04224(12) 0.37480(9) 0.0251(3) Uani 1 1 d .
H27 H 0.605757 -0.098787 0.381361 0.030 Uiso 1 1 calc R
C29 C 0.36378(15) 0.00225(12) 0.37119(9) 0.0247(3) Uani 1 1 d .
H29 H 0.268460 -0.024443 0.374731 0.030 Uiso 1 1 calc R
C34 C 0.79538(15) 0.11220(12) 0.35474(10) 0.0265(3) Uani 1 1 d .
H34 H 0.830253 0.195766 0.336773 0.032 Uiso 1 1 calc R
C3 C 0.56230(14) 0.19886(11) 0.09729(9) 0.0220(3) Uani 1 1 d .
H3 H 0.488540 0.149669 0.034672 0.026 Uiso 1 1 calc R
C26 C 0.64335(14) 0.07620(11) 0.35918(9) 0.0218(3) Uani 1 1 d .
C10 C 0.90401(15) 0.18810(13) 0.09506(10) 0.0286(3) Uani 1 1 d .
H10 H 0.965941 0.223285 0.162320 0.034 Uiso 1 1 calc R
C2 C 0.51247(13) 0.24480(11) 0.16145(8) 0.0191(2) Uani 1 1 d .
C7 C 0.72686(17) 0.09008(13) -0.10239(11) 0.0338(3) Uani 1 1 d .
H7 H 0.666858 0.057566 -0.170135 0.041 Uiso 1 1 calc R
C19 C 0.93334(14) 0.55261(12) 0.19024(10) 0.0264(3) Uani 1 1 d .
H19 H 0.918159 0.482975 0.226053 0.032 Uiso 1 1 calc R
C22 C 0.46238(15) 0.51341(12) 0.23657(10) 0.0254(3) Uani 1 1 d .
H22 H 0.482739 0.452974 0.275767 0.030 Uiso 1 1 calc R
C15 C 0.55692(16) 0.63311(13) 0.12084(10) 0.0292(3) Uani 1 1 d .
H15 H 0.475120 0.652553 0.104406 0.035 Uiso 1 1 calc R
C8 C 0.86941(18) 0.09802(13) -0.06206(11) 0.0349(3) Uani 1 1 d .
H8 H 0.906551 0.069862 -0.102093 0.042 Uiso 1 1 calc R
C17 C 0.77957(16) 0.65520(13) 0.10199(10) 0.0306(3) Uani 1 1 d .
H17 H 0.850466 0.690756 0.073670 0.037 Uiso 1 1 calc R
C11 C 0.81216(15) 0.50218(12) 0.38071(9) 0.0252(3) Uani 1 1 d .
H11A H 0.782685 0.556413 0.410484 0.030 Uiso 1 1 calc R
H11B H 0.919195 0.551230 0.390381 0.030 Uiso 1 1 calc R
C25 C 0.57750(14) 0.15640(11) 0.35030(8) 0.0198(2) Uani 1 1 d .
C12 C 0.78738(15) 0.38516(11) 0.42343(9) 0.0244(3) Uani 1 1 d .
H12A H 0.879358 0.373712 0.445486 0.029 Uiso 1 1 calc R
H12B H 0.758718 0.389786 0.478764 0.029 Uiso 1 1 calc R
C28 C 0.42678(15) -0.07875(12) 0.38087(9) 0.0262(3) Uani 1 1 d .
H28 H 0.375101 -0.159661 0.391732 0.031 Uiso 1 1 calc R
C9 C 0.95826(17) 0.14681(13) 0.03639(12) 0.0344(3) Uani 1 1 d .
H9 H 1.056123 0.152089 0.063826 0.041 Uiso 1 1 calc R
C16 C 0.65981(18) 0.68184(15) 0.07919(11) 0.0350(3) Uani 1 1 d .
H16 H 0.647946 0.734098 0.034503 0.042 Uiso 1 1 calc R
C23 C 0.29704(16) 0.44806(16) 0.16596(12) 0.0384(3) Uani 1 1 d .
H23A H 0.273357 0.506720 0.128540 0.058 Uiso 1 1 calc GR
H23B H 0.233077 0.419372 0.202306 0.058 Uiso 1 1 calc GR
H23C H 0.277974 0.375902 0.121479 0.058 Uiso 1 1 calc GR
C36 C 0.78255(17) 0.01785(14) 0.27688(12) 0.0358(3) Uani 1 1 d .
H36A H 0.756569 -0.063308 0.295709 0.054 Uiso 1 1 calc GR
H36B H 0.879482 0.048316 0.270760 0.054 Uiso 1 1 calc GR
H36C H 0.703402 0.008188 0.214386 0.054 Uiso 1 1 calc GR
C35 C 0.91309(16) 0.12484(15) 0.45452(12) 0.0375(3) Uani 1 1 d .
H35A H 0.918270 0.184445 0.503340 0.056 Uiso 1 1 calc GR
H35B H 1.012376 0.155208 0.451818 0.056 Uiso 1 1 calc GR
H35C H 0.883921 0.042932 0.472222 0.056 Uiso 1 1 calc GR
C20 C 1.07929(16) 0.66820(14) 0.25631(12) 0.0371(3) Uani 1 1 d .
H20A H 1.099784 0.736136 0.221094 0.056 Uiso 1 1 calc GR
H20B H 1.163486 0.647736 0.276052 0.056 Uiso 1 1 calc GR
H20C H 1.068257 0.694907 0.314186 0.056 Uiso 1 1 calc GR
C33 C 0.19916(18) 0.14757(17) 0.29981(14) 0.0489(4) Uani 1 1 d .
H33A H 0.168917 0.104392 0.233691 0.073 Uiso 1 1 calc GR
H33B H 0.163146 0.210405 0.296724 0.073 Uiso 1 1 calc GR
H33C H 0.154856 0.086536 0.335256 0.073 Uiso 1 1 calc GR
C24 C 0.4909(2) 0.62500(16) 0.30613(12) 0.0449(4) Uani 1 1 d .
H24A H 0.596997 0.666448 0.352741 0.067 Uiso 1 1 calc GR
H24B H 0.425159 0.595682 0.341272 0.067 Uiso 1 1 calc GR
H24C H 0.468794 0.684495 0.269042 0.067 Uiso 1 1 calc GR
C21 C 0.94817(17) 0.51197(14) 0.09834(11) 0.0343(3) Uani 1 1 d .
H21A H 0.850345 0.444507 0.052687 0.051 Uiso 1 1 calc GR
H21B H 1.024027 0.481900 0.115809 0.051 Uiso 1 1 calc GR
H21C H 0.979613 0.583515 0.067766 0.051 Uiso 1 1 calc GR
C32 C 0.4183(2) 0.28333(18) 0.45334(12) 0.0476(4) Uani 1 1 d .
H32A H 0.379841 0.224371 0.491923 0.071 Uiso 1 1 calc GR
H32B H 0.377197 0.342886 0.448328 0.071 Uiso 1 1 calc GR
H32C H 0.529006 0.328990 0.485042 0.071 Uiso 1 1 calc GR

loop_
_atom_site_aniso_label
_atom_site_aniso_U_11
_atom_site_aniso_U_22
_atom_site_aniso_U_33
_atom_site_aniso_U_23
_atom_site_aniso_U_13
_atom_site_aniso_U_12
Cl1 0.02997(18) 0.02792(17) 0.02954(18) 0.00521(13) 0.01037(14) 0.01484(14)
O1 0.0205(4) 0.0285(5) 0.0218(4) 0.0038(4) 0.0063(4) 0.0112(4)
N1 0.0195(5) 0.0182(5) 0.0156(5) 0.0037(4) 0.0047(4) 0.0082(4)
N2 0.0211(5) 0.0174(5) 0.0168(5) 0.0037(4) 0.0050(4) 0.0088(4)
C13 0.0219(6) 0.0171(5) 0.0171(5) 0.0039(4) 0.0062(5) 0.0087(5)
C5 0.0282(6) 0.0195(6) 0.0270(6) 0.0053(5) 0.0140(5) 0.0102(5)
C1 0.0171(5) 0.0191(5) 0.0179(5) 0.0039(4) 0.0076(5) 0.0102(5)
C18 0.0235(6) 0.0224(6) 0.0233(6) 0.0057(5) 0.0089(5) 0.0107(5)
C14 0.0240(6) 0.0209(6) 0.0199(6) 0.0031(5) 0.0081(5) 0.0113(5)
C4 0.0268(6) 0.0207(6) 0.0197(6) 0.0034(5) 0.0080(5) 0.0107(5)
C31 0.0297(7) 0.0310(7) 0.0216(6) 0.0096(5) 0.0125(5) 0.0189(6)
C30 0.0245(6) 0.0254(6) 0.0139(5) 0.0046(5) 0.0061(5) 0.0129(5)
C6 0.0312(7) 0.0257(6) 0.0273(7) 0.0032(5) 0.0138(6) 0.0108(6)
C27 0.0292(7) 0.0206(6) 0.0253(6) 0.0069(5) 0.0085(5) 0.0133(5)
C29 0.0240(6) 0.0278(6) 0.0206(6) 0.0065(5) 0.0091(5) 0.0104(5)
C34 0.0243(6) 0.0233(6) 0.0336(7) 0.0101(5) 0.0111(6) 0.0129(5)
C3 0.0249(6) 0.0213(6) 0.0174(6) 0.0026(5) 0.0059(5) 0.0108(5)
C26 0.0230(6) 0.0208(6) 0.0189(6) 0.0042(5) 0.0055(5) 0.0103(5)
C10 0.0294(7) 0.0280(7) 0.0304(7) 0.0058(5) 0.0139(6) 0.0139(6)
C2 0.0218(6) 0.0163(5) 0.0175(6) 0.0056(4) 0.0063(5) 0.0086(5)
C7 0.0432(8) 0.0257(7) 0.0289(7) 0.0009(5) 0.0192(6) 0.0097(6)
C19 0.0221(6) 0.0249(6) 0.0336(7) 0.0113(5) 0.0125(6) 0.0108(5)
C22 0.0287(7) 0.0273(6) 0.0278(6) 0.0085(5) 0.0150(6) 0.0167(5)
C15 0.0337(7) 0.0353(7) 0.0294(7) 0.0136(6) 0.0138(6) 0.0242(6)
C8 0.0474(9) 0.0245(7) 0.0436(8) 0.0064(6) 0.0323(7) 0.0149(6)
C17 0.0351(7) 0.0354(7) 0.0327(7) 0.0178(6) 0.0205(6) 0.0200(6)
C11 0.0283(6) 0.0202(6) 0.0168(6) 0.0021(5) 0.0019(5) 0.0083(5)
C25 0.0226(6) 0.0181(6) 0.0156(5) 0.0044(4) 0.0053(5) 0.0087(5)
C12 0.0266(6) 0.0206(6) 0.0173(6) 0.0027(5) 0.0023(5) 0.0090(5)
C28 0.0280(6) 0.0210(6) 0.0234(6) 0.0069(5) 0.0088(5) 0.0072(5)
C9 0.0362(8) 0.0312(7) 0.0465(9) 0.0101(6) 0.0243(7) 0.0185(6)
C16 0.0444(8) 0.0424(8) 0.0353(8) 0.0246(7) 0.0216(7) 0.0294(7)
C23 0.0276(7) 0.0443(8) 0.0448(9) 0.0049(7) 0.0161(7) 0.0172(7)
C36 0.0366(8) 0.0320(7) 0.0483(9) 0.0101(7) 0.0239(7) 0.0188(6)
C35 0.0273(7) 0.0393(8) 0.0436(8) 0.0161(7) 0.0081(6) 0.0180(6)
C20 0.0249(7) 0.0315(7) 0.0459(9) 0.0124(7) 0.0100(6) 0.0085(6)
C33 0.0320(8) 0.0463(9) 0.0639(11) 0.0001(8) 0.0075(8) 0.0250(7)
C24 0.0495(9) 0.0473(9) 0.0408(9) -0.0035(7) 0.0248(8) 0.0207(8)
C21 0.0350(7) 0.0378(8) 0.0443(8) 0.0164(7) 0.0242(7) 0.0221(6)
C32 0.0644(11) 0.0549(10) 0.0328(8) -0.0002(7) 0.0100(8) 0.0443(9)

loop_
_atom_type_symbol
_atom_type_description
_atom_type_scat_dispersion_real
_atom_type_scat_dispersion_imag
_atom_type_scat_source
C C 0.0181 0.0091 'International Tables Vol C Tables 4.2.6.8 and 6.1.1.4'
H H 0.0000 0.0000 'International Tables Vol C Tables 4.2.6.8 and 6.1.1.4'
Cl Cl 0.3639 0.7018 'International Tables Vol C Tables 4.2.6.8 and 6.1.1.4'
N N 0.0311 0.0180 'International Tables Vol C Tables 4.2.6.8 and 6.1.1.4'
O O 0.0492 0.0322 'International Tables Vol C Tables 4.2.6.8 and 6.1.1.4'

loop_
_geom_angle_atom_site_label_1
_geom_angle_atom_site_label_2
_geom_angle_atom_site_label_3
_geom_angle
C13 N1 C11 122.85(9)
C1 N1 C13 126.78(10)
C1 N1 C11 109.68(10)
C1 N2 C25 126.88(10)
C1 N2 C12 109.75(10)
C25 N2 C12 123.10(9)
C18 C13 N1 118.62(10)
C18 C13 C14 122.77(11)
C14 C13 N1 118.50(11)
C6 C5 C4 122.52(12)
C10 C5 C4 118.57(12)
C10 C5 C6 118.91(12)
N1 C1 N2 113.96(10)
N1 C1 C2 123.12(10)
N2 C1 C2 122.91(10)
C13 C18 C19 123.25(11)
C17 C18 C13 117.39(12)
C17 C18 C19 119.33(12)
C13 C14 C22 123.78(11)
C15 C14 C13 116.93(12)
C15 C14 C22 119.20(11)
C3 C4 C5 125.43(12)
C33 C31 C30 113.52(12)
C33 C31 C32 109.90(13)
C32 C31 C30 111.00(11)
C29 C30 C31 119.91(11)
C29 C30 C25 117.19(11)
C25 C30 C31 122.84(11)
C7 C6 C5 120.51(13)
C28 C27 C26 121.38(12)
C28 C29 C30 121.24(12)
C26 C34 C36 111.40(11)
C26 C34 C35 110.54(12)
C35 C34 C36 110.81(12)
C4 C3 C2 124.54(11)
C27 C26 C34 119.12(11)
C27 C26 C25 117.18(12)
C25 C26 C34 123.69(11)
C9 C10 C5 120.34(13)
O1 C2 C1 117.68(11)
O1 C2 C3 124.32(11)
C3 C2 C1 118.00(10)
C8 C7 C6 120.03(14)
C18 C19 C20 110.96(11)
C18 C19 C21 111.57(11)
C20 C19 C21 109.85(12)
C14 C22 C23 113.31(11)
C14 C22 C24 110.18(12)
C23 C22 C24 109.16(12)
C16 C15 C14 121.26(12)
C7 C8 C9 120.30(13)
C16 C17 C18 121.13(13)
N1 C11 C12 103.11(9)
C30 C25 N2 118.63(10)
C26 C25 N2 118.48(11)
C26 C25 C30 122.79(11)
N2 C12 C11 102.92(9)
C27 C28 C29 120.22(12)
C8 C9 C10 119.90(14)
C17 C16 C15 120.47(13)

loop_
_geom_bond_atom_site_label_1
_geom_bond_atom_site_label_2
_geom_bond_distance
O1 C2 1.2165(15)
N1 C13 1.4506(15)
N1 C1 1.3166(16)
N1 C11 1.4873(15)
N2 C1 1.3166(15)
N2 C25 1.4484(15)
N2 C12 1.4872(15)
C13 C18 1.4027(18)
C13 C14 1.4048(17)
C5 C4 1.4619(18)
C5 C6 1.3991(19)
C5 C10 1.3944(19)
C1 C2 1.5256(16)
C18 C19 1.5131(17)
C18 C17 1.3900(18)
C14 C22 1.5181(18)
C14 C15 1.3944(18)
C4 C3 1.3450(18)
C31 C30 1.5244(17)
C31 C33 1.511(2)
C31 C32 1.524(2)
C30 C29 1.3927(18)
C30 C25 1.4075(18)
C6 C7 1.383(2)
C27 C26 1.3973(18)
C27 C28 1.3780(19)
C29 C28 1.3870(19)
C34 C26 1.5183(18)
C34 C36 1.532(2)
C34 C35 1.5323(19)
C3 C2 1.4472(17)
C26 C25 1.4017(17)
C10 C9 1.391(2)
C7 C8 1.383(2)
C19 C20 1.5272(19)
C19 C21 1.533(2)
C22 C23 1.518(2)
C22 C24 1.5266(19)
C15 C16 1.381(2)
C8 C9 1.385(2)
C17 C16 1.378(2)
C11 C12 1.5306(17)
